data_7045056
loop_
_publ_author_name
'Morshedi, Mahbod'
'Ward, Jas S.'
'Kruger, Paul E.'
'White, Nicholas G.'

_publ_section_title
;
 Supramolecular frameworks based on
 5,10,15,20-tetra(4-carboxyphenyl)porphyrins.
;
_journal_issue 3
_journal_name_full 'Dalton transactions (Cambridge, England : 2003)'
_journal_page_first 783
_journal_page_last 790
_journal_paper_doi 10.1039/c7dt04162d
_journal_volume 47
_journal_year 2018
_chemical_compound_source synthesized
_chemical_formula_moiety '0.5(C48 H30 N4 O8), 2(C5 H5 N), C4 H10 O '
_chemical_formula_sum 'C38 H35 N4 O5'
_chemical_formula_weight 627.72
_space_group_IT_number 14
_space_group_name_Hall '-P 2ybc'
_space_group_name_H-M_alt 'P 1 21/c 1'
_symmetry_cell_setting monoclinic
_symmetry_space_group_name_Hall '-P 2ybc'
_symmetry_space_group_name_H-M 'P 1 21/c 1'
_atom_sites_solution_hydrogens difmap
_atom_sites_solution_primary other
_audit_update_record
;
2017-12-05 deposited with the CCDC.
2017-12-15 downloaded from the CCDC.
;
_cell_angle_alpha 90
_cell_angle_beta 92.163(4)
_cell_angle_gamma 90
_cell_formula_units_Z 4
_cell_length_a 14.7549(5)
_cell_length_b 7.3113(3)
_cell_length_c 30.7507(12)
_cell_measurement_reflns_used 2074
_cell_measurement_temperature 150
_cell_measurement_theta_max 66.2
_cell_measurement_theta_min 2.87
_cell_volume 3314.9(2)
_computing_cell_refinement 'CrysAlisPro, (Agilent, 2011)'
_computing_data_collection 'CrysAlisPro, (Agilent, 2011)'
_computing_data_reduction 'CrysAlisPro, (Agilent, 2011)'
_computing_publication_material 'CRYSTALS (Betteridge et al., 2003)'
_computing_structure_refinement 'CRYSTALS (Betteridge et al., 2003)'
_computing_structure_solution 'Superflip (Palatinus & Chapuis, 2007)'
_diffrn_ambient_temperature 150
_diffrn_measured_fraction_theta_full 0.988
_diffrn_measured_fraction_theta_max 0.988
_diffrn_measurement_device Area
_diffrn_measurement_device_type 'Oxford Diffraction SuperNova'
_diffrn_measurement_method \w
_diffrn_radiation_monochromator mirror
_diffrn_radiation_type 'Cu K\a'
_diffrn_radiation_wavelength 1.54184
_diffrn_reflns_av_R_equivalents 0.060
_diffrn_reflns_limit_h_max 11
_diffrn_reflns_limit_h_min -17
_diffrn_reflns_limit_k_max 8
_diffrn_reflns_limit_k_min -8
_diffrn_reflns_limit_l_max 37
_diffrn_reflns_limit_l_min -37
_diffrn_reflns_number 17673
_diffrn_reflns_theta_full 68.235
_diffrn_reflns_theta_max 68.235
_diffrn_reflns_theta_min 2.997
_diffrn_standards_number 0
_exptl_absorpt_coefficient_mu 0.682
_exptl_absorpt_correction_T_max 1.00
_exptl_absorpt_correction_T_min 0.92
_exptl_absorpt_correction_type multi-scan
_exptl_absorpt_process_details 'CrysAlisPro, (Agilent, 2011)'
_exptl_crystal_colour purple
_exptl_crystal_density_diffrn 1.258
_exptl_crystal_density_method 'not measured'
_exptl_crystal_description plate
_exptl_crystal_F_000 1324
_exptl_crystal_size_max 0.11
_exptl_crystal_size_mid 0.03
_exptl_crystal_size_min 0.01
_refine_diff_density_max 0.83
_refine_diff_density_min -0.49
_refine_ls_extinction_method None
_refine_ls_goodness_of_fit_ref 0.9936
_refine_ls_hydrogen_treatment mixed
_refine_ls_matrix_type full
_refine_ls_number_parameters 433
_refine_ls_number_reflns 5079
_refine_ls_number_restraints 5
_refine_ls_R_factor_all 0.0971
_refine_ls_R_factor_gt 0.0587
_refine_ls_shift/su_max 0.0002954
_refine_ls_shift/su_mean 0.0000335
_refine_ls_structure_factor_coef Fsqd
_refine_ls_weighting_details
;
 Method= Modified Sheldrick 
 w=1/[\s^2^(F^2^) + ( 0.05P)^2^ + 1.93P] 
 ,where P=(max(Fo^2^,0) + 2Fc^2^)/3 
;
_refine_ls_weighting_scheme calc
_refine_ls_wR_factor_all 0.1425
_refine_ls_wR_factor_gt 0.1233
_refine_ls_wR_factor_ref 0.1424
_reflns_limit_h_max 17
_reflns_limit_h_min -17
_reflns_limit_k_max 8
_reflns_limit_k_min 0
_reflns_limit_l_max 36
_reflns_limit_l_min 0
_reflns_number_gt 3431
_reflns_number_total 5994
_reflns_threshold_expression I>2.0\s(I)
_oxford_diffrn_Wilson_B_factor 2.52
_oxford_diffrn_Wilson_scale 0.06
_oxford_refine_ls_r_factor_ref 0.0971
_oxford_refine_ls_scale 4.14(7)
_oxford_reflns_number_all 5080
_oxford_reflns_threshold_expression_ref I>-3.0\s(I)
_cod_data_source_file c7dt04162d2.cif
_cod_data_source_block 5_pyridine
_cod_depositor_comments
;
The following automatic conversions were performed:

'_atom_sites_solution_primary' value 'Other' changed to 'other'
according to
/home/data/users/saulius/crontab/automatic-downloads/rss-feeds/RSC/lib/dictionaries/cif_core.dic
dictionary named 'cif_core.dic' version 2.4.2 from 2011-04-26.

Automatic conversion script
Id: cif_fix_values 4973 2017-02-22 13:04:09Z antanas 

 Adding full bibliography for 7045051--7045058.cif.
;
_cod_original_cell_volume 3314.95(13)
_cod_original_sg_symbol_H-M 'P 21/c '
_cod_database_code 7045056

loop_
_symmetry_equiv_pos_as_xyz
x,y,z
-x,-y,-z
x,-y+1/2,z+1/2
-x,y+1/2,-z+1/2

loop_
_atom_site_label
_atom_site_type_symbol
_atom_site_fract_x
_atom_site_fract_y
_atom_site_fract_z
_atom_site_U_iso_or_equiv
_atom_site_occupancy
_atom_site_adp_type
_atom_site_refinement_flags_posn
N101 N -0.1868(2) 1.4386(4) 0.40873(11) 0.0489 1.0000 Uani .
C102 C -0.2341(3) 1.3904(5) 0.37278(14) 0.0540 1.0000 Uani .
C103 C -0.3225(3) 1.4433(5) 0.36379(14) 0.0523 1.0000 Uani .
C104 C -0.3641(2) 1.5471(5) 0.39465(14) 0.0489 1.0000 Uani .
C105 C -0.3165(3) 1.5972(5) 0.43154(13) 0.0456 1.0000 Uani .
C106 C -0.2289(3) 1.5404(5) 0.43719(13) 0.0481 1.0000 Uani .
N111 N 0.7018(2) 1.6450(4) 0.77889(9) 0.0447 1.0000 Uani .
C112 C 0.7667(3) 1.7583(5) 0.76622(13) 0.0550 1.0000 Uani .
C113 C 0.8417(3) 1.8004(6) 0.79146(14) 0.0622 1.0000 Uani .
C114 C 0.8511(3) 1.7229(6) 0.83234(14) 0.0596 1.0000 Uani .
C115 C 0.7844(3) 1.6089(5) 0.84627(12) 0.0501 1.0000 Uani .
C116 C 0.7116(3) 1.5723(5) 0.81850(12) 0.0474 1.0000 Uani .
N1 N 0.39795(16) 0.4675(3) 0.45411(8) 0.0247 1.0000 Uani .
C2 C 0.39403(19) 0.3385(4) 0.42179(10) 0.0254 1.0000 Uani .
C3 C 0.3110(2) 0.3582(4) 0.39501(10) 0.0283 1.0000 Uani .
C4 C 0.2658(2) 0.5010(4) 0.41113(10) 0.0278 1.0000 Uani .
C5 C 0.3198(2) 0.5685(4) 0.44831(10) 0.0258 1.0000 Uani .
C6 C 0.2959(2) 0.7184(4) 0.47392(10) 0.0245 1.0000 Uani .
C7 C 0.3480(2) 0.7877(4) 0.50881(10) 0.0256 1.0000 Uani D
C8 C 0.3211(2) 0.9244(4) 0.53922(10) 0.0290 1.0000 Uani .
C9 C 0.3889(2) 0.9470(4) 0.56948(10) 0.0283 1.0000 Uani .
C10 C 0.4613(2) 0.8237(4) 0.55986(10) 0.0261 1.0000 Uani D
N11 N 0.43371(16) 0.7319(3) 0.52258(8) 0.0265 1.0000 Uani D
C12 C 0.5406(2) 0.7962(4) 0.58517(10) 0.0264 1.0000 Uani .
C13 C 0.2088(2) 0.8150(4) 0.46367(9) 0.0254 1.0000 Uani .
C14 C 0.1254(2) 0.7254(4) 0.46379(10) 0.0290 1.0000 Uani .
C15 C 0.0456(2) 0.8198(4) 0.45475(10) 0.0313 1.0000 Uani .
C16 C 0.0471(2) 1.0057(4) 0.44623(10) 0.0297 1.0000 Uani .
C17 C 0.1293(2) 1.0964(4) 0.44580(10) 0.0332 1.0000 Uani .
C18 C 0.2095(2) 1.0019(4) 0.45440(10) 0.0316 1.0000 Uani .
C19 C -0.0403(2) 1.1037(5) 0.43617(10) 0.0360 1.0000 Uani .
O20 O -0.11287(15) 1.0244(4) 0.43501(8) 0.0438 1.0000 Uani .
O21 O -0.03008(17) 1.2807(4) 0.42920(10) 0.0536 1.0000 Uani D
C22 C 0.55463(19) 0.9229(4) 0.62291(10) 0.0253 1.0000 Uani .
C23 C 0.5677(2) 1.1097(4) 0.61569(10) 0.0272 1.0000 Uani .
C24 C 0.5814(2) 1.2296(4) 0.65029(10) 0.0289 1.0000 Uani .
C25 C 0.5826(2) 1.1647(4) 0.69253(10) 0.0271 1.0000 Uani .
C26 C 0.5690(2) 0.9787(4) 0.70014(10) 0.0309 1.0000 Uani .
C27 C 0.5551(2) 0.8596(4) 0.66574(10) 0.0301 1.0000 Uani .
C28 C 0.6031(2) 1.2881(4) 0.73032(11) 0.0332 1.0000 Uani .
O29 O 0.60538(18) 1.4630(3) 0.71922(8) 0.0412 1.0000 Uani D
O30 O 0.61678(19) 1.2331(3) 0.76707(7) 0.0446 1.0000 Uani .
C121 C 0.8336(4) 1.2835(10) 0.7051(2) 0.1108 1.0000 Uani .
C122 C 0.8473(4) 1.1277(9) 0.6754(2) 0.1048 1.0000 Uani .
O123 O 0.9100(3) 1.0079(6) 0.69768(12) 0.0911 1.0000 Uani .
C124 C 0.9333(5) 0.8661(10) 0.67183(17) 0.1086 1.0000 Uani .
C125 C 1.0007(4) 0.7408(9) 0.6924(2) 0.1106 1.0000 Uani .
H1021 H -0.2043 1.3212 0.3522 0.0643 1.0000 Uiso R
H1031 H -0.3526 1.4094 0.3378 0.0627 1.0000 Uiso R
H1041 H -0.4247 1.5834 0.3902 0.0593 1.0000 Uiso R
H1051 H -0.3430 1.6688 0.4532 0.0552 1.0000 Uiso R
H1061 H -0.1965 1.5743 0.4629 0.0603 1.0000 Uiso R
H1121 H 0.7609 1.8112 0.7383 0.0652 1.0000 Uiso R
H1131 H 0.8856 1.8802 0.7807 0.0750 1.0000 Uiso R
H1141 H 0.9025 1.7480 0.8503 0.0711 1.0000 Uiso R
H1151 H 0.7882 1.5572 0.8743 0.0628 1.0000 Uiso R
H1161 H 0.6661 1.4924 0.8276 0.0562 1.0000 Uiso R
H31 H 0.2931 0.2875 0.3711 0.0348 1.0000 Uiso R
H41 H 0.2105 0.5478 0.4003 0.0342 1.0000 Uiso R
H81 H 0.2657 0.9856 0.5380 0.0344 1.0000 Uiso R
H91 H 0.3886 1.0278 0.5934 0.0357 1.0000 Uiso R
H141 H 0.1240 0.5994 0.4697 0.0340 1.0000 Uiso R
H151 H -0.0084 0.7579 0.4551 0.0369 1.0000 Uiso R
H171 H 0.1306 1.2221 0.4392 0.0403 1.0000 Uiso R
H181 H 0.2642 1.0659 0.4540 0.0376 1.0000 Uiso R
H231 H 0.5669 1.1521 0.5866 0.0329 1.0000 Uiso R
H241 H 0.5906 1.3534 0.6450 0.0350 1.0000 Uiso R
H261 H 0.5690 0.9362 0.7289 0.0386 1.0000 Uiso R
H271 H 0.5453 0.7347 0.6712 0.0376 1.0000 Uiso R
H1211 H 0.7881 1.3663 0.6923 0.1632 1.0000 Uiso R
H1212 H 0.8908 1.3489 0.7102 0.1632 1.0000 Uiso R
H1213 H 0.8143 1.2384 0.7333 0.1629 1.0000 Uiso R
H1221 H 0.8755 1.1722 0.6487 0.1221 1.0000 Uiso R
H1222 H 0.7892 1.0652 0.6679 0.1222 1.0000 Uiso R
H1241 H 0.9579 0.9164 0.6448 0.1372 1.0000 Uiso R
H1242 H 0.8774 0.7980 0.6649 0.1375 1.0000 Uiso R
H1253 H 1.0159 0.6440 0.6723 0.1680 1.0000 Uiso R
H1252 H 1.0560 0.8072 0.7011 0.1685 1.0000 Uiso R
H1251 H 0.9767 0.6867 0.7189 0.1682 1.0000 Uiso R
H111 H 0.4643(14) 0.649(4) 0.5100(8) 0.0322 1.0000 Uiso D
H291 H 0.629(3) 1.521(5) 0.7399(10) 0.0625 1.0000 Uiso D
H211 H -0.0821(18) 1.327(6) 0.4226(15) 0.0801 1.0000 Uiso D

loop_
_atom_site_aniso_label
_atom_site_aniso_U_11
_atom_site_aniso_U_22
_atom_site_aniso_U_33
_atom_site_aniso_U_23
_atom_site_aniso_U_13
_atom_site_aniso_U_12
N101 0.0336(17) 0.0443(18) 0.069(2) 0.0229(17) 0.0042(16) 0.0117(15)
C102 0.065(3) 0.0306(19) 0.068(3) 0.0038(18) 0.026(2) 0.0105(19)
C103 0.060(3) 0.040(2) 0.057(2) 0.0071(18) -0.007(2) -0.009(2)
C104 0.0290(19) 0.0368(19) 0.081(3) 0.021(2) 0.004(2) 0.0079(16)
C105 0.047(2) 0.0359(19) 0.055(2) 0.0091(17) 0.0167(19) 0.0122(17)
C106 0.048(2) 0.048(2) 0.048(2) 0.0151(18) -0.0023(19) 0.0032(19)
N111 0.059(2) 0.0360(16) 0.0387(16) -0.0033(13) -0.0030(15) -0.0072(15)
C112 0.074(3) 0.047(2) 0.044(2) -0.0049(18) 0.003(2) -0.015(2)
C113 0.065(3) 0.061(3) 0.061(3) -0.011(2) 0.011(2) -0.016(2)
C114 0.050(2) 0.066(3) 0.061(3) -0.020(2) -0.011(2) 0.006(2)
C115 0.068(3) 0.040(2) 0.0417(19) -0.0046(17) -0.008(2) 0.009(2)
C116 0.065(3) 0.0352(19) 0.042(2) -0.0045(16) 0.0008(19) -0.0068(19)
N1 0.0174(12) 0.0220(12) 0.0347(13) 0.0019(11) 0.0019(11) 0.0029(10)
C2 0.0192(15) 0.0243(15) 0.0328(15) 0.0021(12) 0.0009(13) 0.0001(13)
C3 0.0248(16) 0.0280(16) 0.0320(15) 0.0005(13) -0.0006(13) 0.0003(14)
C4 0.0196(15) 0.0285(16) 0.0350(16) 0.0036(13) -0.0019(13) 0.0034(13)
C5 0.0189(15) 0.0229(14) 0.0357(16) 0.0010(13) 0.0031(13) 0.0022(13)
C6 0.0175(14) 0.0230(14) 0.0331(15) 0.0043(12) 0.0025(12) 0.0046(12)
C7 0.0187(15) 0.0226(14) 0.0356(16) 0.0046(13) 0.0021(13) 0.0055(12)
C8 0.0209(15) 0.0274(15) 0.0388(17) -0.0007(13) 0.0026(14) 0.0077(13)
C9 0.0239(16) 0.0257(15) 0.0353(16) -0.0037(13) 0.0027(14) 0.0049(13)
C10 0.0224(15) 0.0215(14) 0.0347(16) 0.0002(12) 0.0034(13) 0.0008(13)
N11 0.0215(13) 0.0231(13) 0.0349(14) -0.0036(11) 0.0022(11) 0.0049(11)
C12 0.0243(16) 0.0206(14) 0.0344(16) 0.0010(12) 0.0030(13) -0.0015(13)
C13 0.0188(15) 0.0268(15) 0.0304(15) -0.0011(12) 0.0007(12) 0.0050(13)
C14 0.0212(16) 0.0293(16) 0.0364(16) -0.0001(13) 0.0014(13) 0.0053(14)
C15 0.0186(15) 0.0379(18) 0.0375(17) 0.0006(14) 0.0028(13) -0.0010(14)
C16 0.0205(16) 0.0379(17) 0.0304(15) 0.0007(13) -0.0016(13) 0.0095(14)
C17 0.0269(17) 0.0290(16) 0.0439(18) 0.0064(14) 0.0025(15) 0.0078(14)
C18 0.0234(16) 0.0277(16) 0.0438(18) 0.0034(14) 0.0027(14) 0.0016(14)
C19 0.0255(19) 0.049(2) 0.0340(17) 0.0035(15) 0.0015(14) 0.0139(16)
O20 0.0213(13) 0.0572(16) 0.0524(15) -0.0014(12) -0.0045(11) 0.0113(12)
O21 0.0307(13) 0.0495(16) 0.081(2) 0.0215(14) 0.0069(14) 0.0204(12)
C22 0.0161(14) 0.0229(14) 0.0368(16) -0.0013(13) -0.0009(13) 0.0014(12)
C23 0.0236(16) 0.0256(15) 0.0324(15) -0.0006(13) 0.0026(13) -0.0005(13)
C24 0.0258(16) 0.0216(15) 0.0392(17) 0.0007(13) 0.0000(14) 0.0017(13)
C25 0.0197(15) 0.0259(15) 0.0358(16) -0.0016(13) 0.0010(13) 0.0013(13)
C26 0.0312(17) 0.0307(16) 0.0310(16) 0.0050(13) 0.0025(14) 0.0001(14)
C27 0.0300(16) 0.0229(15) 0.0374(17) 0.0017(13) 0.0016(14) 0.0003(13)
C28 0.0322(18) 0.0294(16) 0.0379(18) -0.0023(14) -0.0002(15) 0.0030(14)
O29 0.0591(17) 0.0242(11) 0.0397(13) -0.0049(10) -0.0068(12) -0.0009(11)
O30 0.0654(17) 0.0365(13) 0.0317(12) -0.0013(10) -0.0016(12) -0.0022(13)
C121 0.078(4) 0.123(6) 0.132(6) 0.010(5) 0.011(4) 0.020(4)
C122 0.091(4) 0.125(5) 0.100(4) 0.041(4) 0.021(4) 0.057(4)
O123 0.084(3) 0.106(3) 0.085(2) 0.022(2) 0.016(2) 0.032(2)
C124 0.131(6) 0.132(6) 0.063(3) -0.001(4) 0.016(4) 0.059(5)
C125 0.108(5) 0.125(5) 0.101(4) 0.036(4) 0.033(4) 0.057(4)

loop_
_atom_type_symbol
_atom_type_scat_dispersion_real
_atom_type_scat_dispersion_imag
_atom_type_scat_Cromer_Mann_a1
_atom_type_scat_Cromer_Mann_b1
_atom_type_scat_Cromer_Mann_a2
_atom_type_scat_Cromer_Mann_b2
_atom_type_scat_Cromer_Mann_a3
_atom_type_scat_Cromer_Mann_b3
_atom_type_scat_Cromer_Mann_a4
_atom_type_scat_Cromer_Mann_b4
_atom_type_scat_Cromer_Mann_c
_atom_type_scat_source
C 0.0181 0.0091 2.3100 20.8439 1.0200 10.2075 1.5886 0.5687 0.8650 51.6512 0.2156 'International Tables Vol C 4.2.6.8 and 6.1.1.4'
H 0.0000 0.0000 0.4930 10.5109 0.3229 26.1257 0.1402 3.1424 0.0408 57.7998 0.0030 'International Tables Vol C 4.2.6.8 and 6.1.1.4'
N 0.0311 0.0180 12.2126 0.0057 3.1322 9.8933 2.0125 28.9975 1.1663 0.5826 -11.5290 'International Tables Vol C 4.2.6.8 and 6.1.1.4'
O 0.0492 0.0322 3.0485 13.2771 2.2868 5.7011 1.5463 0.3239 0.8670 32.9089 0.2508 'International Tables Vol C 4.2.6.8 and 6.1.1.4'

loop_
_geom_angle_atom_site_label_1
_geom_angle_site_symmetry_1
_geom_angle_atom_site_label_2
_geom_angle_atom_site_label_3
_geom_angle
_geom_angle_publ_flag
C102 . N101 C106 117.0(3) yes
N101 . C102 C103 123.6(4) yes
N101 . C102 H1021 117.5 no
C103 . C102 H1021 118.8 no
C102 . C103 C104 117.4(4) yes
C102 . C103 H1031 120.9 no
C104 . C103 H1031 121.7 no
C103 . C104 C105 119.5(4) yes
C103 . C104 H1041 120.2 no
C105 . C104 H1041 120.3 no
C104 . C105 C106 118.8(4) yes
C104 . C105 H1051 121.5 no
C106 . C105 H1051 119.7 no
C105 . C106 N101 123.7(4) yes
C105 . C106 H1061 118.4 no
N101 . C106 H1061 117.9 no
C112 . N111 C116 117.4(3) yes
N111 . C112 C113 123.3(4) yes
N111 . C112 H1121 118.6 no
C113 . C112 H1121 118.0 no
C112 . C113 C114 118.5(4) yes
C112 . C113 H1131 119.7 no
C114 . C113 H1131 121.8 no
C113 . C114 C115 119.1(4) yes
C113 . C114 H1141 120.4 no
C115 . C114 H1141 120.5 no
C114 . C115 C116 118.6(4) yes
C114 . C115 H1151 120.8 no
C116 . C115 H1151 120.6 no
C115 . C116 N111 123.1(4) yes
C115 . C116 H1161 119.1 no
N111 . C116 H1161 117.8 no
C2 . N1 C5 105.3(2) yes
C12 2_666 C2 N1 125.8(3) yes
C12 2_666 C2 C3 123.5(3) yes
N1 . C2 C3 110.7(3) yes
C2 . C3 C4 106.7(3) yes
C2 . C3 H31 126.9 no
C4 . C3 H31 126.4 no
C3 . C4 C5 106.8(3) yes
C3 . C4 H41 126.3 no
C5 . C4 H41 127.0 no
C4 . C5 N1 110.6(3) yes
C4 . C5 C6 124.4(3) yes
N1 . C5 C6 125.0(3) yes
C5 . C6 C7 125.1(3) yes
C5 . C6 C13 119.0(3) yes
C7 . C6 C13 115.9(3) yes
C6 . C7 C8 126.7(3) yes
C6 . C7 N11 127.0(3) yes
C8 . C7 N11 106.2(3) yes
C7 . C8 C9 108.5(3) yes
C7 . C8 H81 125.0 no
C9 . C8 H81 126.5 no
C8 . C9 C10 108.6(3) yes
C8 . C9 H91 126.1 no
C10 . C9 H91 125.3 no
C9 . C10 N11 106.2(3) yes
C9 . C10 C12 126.1(3) yes
N11 . C10 C12 127.5(3) yes
C7 . N11 C10 110.5(2) yes
C7 . N11 H111 124.3(12) no
C10 . N11 H111 125.2(12) no
C2 2_666 C12 C10 125.7(3) yes
C2 2_666 C12 C22 118.6(3) yes
C10 . C12 C22 115.6(3) yes
C6 . C13 C14 122.1(3) yes
C6 . C13 C18 119.6(3) yes
C14 . C13 C18 118.3(3) yes
C13 . C14 C15 120.6(3) yes
C13 . C14 H141 119.2 no
C15 . C14 H141 120.2 no
C14 . C15 C16 120.6(3) yes
C14 . C15 H151 119.0 no
C16 . C15 H151 120.4 no
C15 . C16 C17 119.5(3) yes
C15 . C16 C19 119.3(3) yes
C17 . C16 C19 121.1(3) yes
C16 . C17 C18 120.1(3) yes
C16 . C17 H171 119.7 no
C18 . C17 H171 120.2 no
C13 . C18 C17 120.9(3) yes
C13 . C18 H181 120.5 no
C17 . C18 H181 118.6 no
C16 . C19 O20 121.9(3) yes
C16 . C19 O21 113.5(3) yes
O20 . C19 O21 124.6(3) yes
C19 . O21 H211 108(3) no
C12 . C22 C23 119.9(3) yes
C12 . C22 C27 121.5(3) yes
C23 . C22 C27 118.6(3) yes
C22 . C23 C24 120.8(3) yes
C22 . C23 H231 118.3 no
C24 . C23 H231 120.9 no
C23 . C24 C25 120.0(3) yes
C23 . C24 H241 119.9 no
C25 . C24 H241 120.1 no
C24 . C25 C26 119.7(3) yes
C24 . C25 C28 121.3(3) yes
C26 . C25 C28 119.0(3) yes
C25 . C26 C27 120.3(3) yes
C25 . C26 H261 119.1 no
C27 . C26 H261 120.6 no
C22 . C27 C26 120.6(3) yes
C22 . C27 H271 119.7 no
C26 . C27 H271 119.7 no
C25 . C28 O29 112.9(3) yes
C25 . C28 O30 123.3(3) yes
O29 . C28 O30 123.8(3) yes
C28 . O29 H291 108(3) no
C122 . C121 H1211 109.8 no
C122 . C121 H1212 109.8 no
H1211 . C121 H1212 109.7 no
C122 . C121 H1213 109.7 no
H1211 . C121 H1213 110.3 no
H1212 . C121 H1213 107.5 no
C121 . C122 O123 106.2(5) yes
C121 . C122 H1221 109.3 no
O123 . C122 H1221 108.4 no
C121 . C122 H1222 111.2 no
O123 . C122 H1222 111.6 no
H1221 . C122 H1222 110.1 no
C122 . O123 C124 111.2(5) yes
O123 . C124 C125 113.9(5) yes
O123 . C124 H1241 108.5 no
C125 . C124 H1241 109.1 no
O123 . C124 H1242 106.5 no
C125 . C124 H1242 109.0 no
H1241 . C124 H1242 109.7 no
C124 . C125 H1253 110.4 no
C124 . C125 H1252 110.5 no
H1253 . C125 H1252 109.1 no
C124 . C125 H1251 110.3 no
H1253 . C125 H1251 109.4 no
H1252 . C125 H1251 107.1 no

loop_
_geom_bond_atom_site_label_1
_geom_bond_atom_site_label_2
_geom_bond_site_symmetry_2
_geom_bond_distance
_geom_bond_publ_flag
N101 C102 . 1.332(5) yes
N101 C106 . 1.322(5) yes
C102 C103 . 1.379(6) yes
C102 H1021 . 0.933 no
C103 C104 . 1.378(6) yes
C103 H1031 . 0.933 no
C104 C105 . 1.362(5) yes
C104 H1041 . 0.937 no
C105 C106 . 1.362(5) yes
C105 H1051 . 0.942 no
C106 H1061 . 0.943 no
N111 C112 . 1.335(5) yes
N111 C116 . 1.332(5) yes
C112 C113 . 1.363(6) yes
C112 H1121 . 0.942 no
C113 C114 . 1.381(6) yes
C113 H1131 . 0.941 no
C114 C115 . 1.371(6) yes
C114 H1141 . 0.941 no
C115 C116 . 1.373(5) yes
C115 H1151 . 0.940 no
C116 H1161 . 0.939 no
N1 C2 . 1.370(4) yes
N1 C5 . 1.376(4) yes
C2 C12 2_666 1.400(4) yes
C2 C3 . 1.457(4) yes
C3 C4 . 1.344(4) yes
C3 H31 . 0.929 no
C4 C5 . 1.454(4) yes
C4 H41 . 0.935 no
C5 C6 . 1.402(4) yes
C6 C7 . 1.391(4) yes
C6 C13 . 1.491(4) yes
C7 C8 . 1.435(4) yes
C7 N11 . 1.380(4) yes
C8 C9 . 1.351(4) yes
C8 H81 . 0.931 no
C9 C10 . 1.437(4) yes
C9 H91 . 0.944 no
C10 N11 . 1.377(4) yes
C10 C12 . 1.396(4) yes
N11 H111 . 0.857(17) no
C12 C22 . 1.493(4) yes
C13 C14 . 1.394(4) yes
C13 C18 . 1.396(4) yes
C14 C15 . 1.383(4) yes
C14 H141 . 0.940 no
C15 C16 . 1.384(4) yes
C15 H151 . 0.917 no
C16 C17 . 1.382(5) yes
C16 C19 . 1.498(4) yes
C17 C18 . 1.388(4) yes
C17 H171 . 0.941 no
C18 H181 . 0.934 no
C19 O20 . 1.217(4) yes
C19 O21 . 1.321(4) yes
O21 H211 . 0.855(18) no
C22 C23 . 1.398(4) yes
C22 C27 . 1.396(4) yes
C23 C24 . 1.388(4) yes
C23 H231 . 0.946 no
C24 C25 . 1.383(4) yes
C24 H241 . 0.931 no
C25 C26 . 1.396(4) yes
C25 C28 . 1.493(4) yes
C26 C27 . 1.379(4) yes
C26 H261 . 0.937 no
C27 H271 . 0.941 no
C28 O29 . 1.324(4) yes
C28 O30 . 1.209(4) yes
O29 H291 . 0.833(18) no
C121 C122 . 1.478(8) yes
C121 H1211 . 0.976 no
C121 H1212 . 0.977 no
C121 H1213 . 0.981 no
C122 O123 . 1.429(6) yes
C122 H1221 . 0.990 no
C122 H1222 . 0.991 no
O123 C124 . 1.359(6) yes
C124 C125 . 1.476(7) yes
C124 H1241 . 0.989 no
C124 H1242 . 0.981 no
C125 H1253 . 0.972 no
C125 H1252 . 0.978 no
C125 H1251 . 0.983 no

loop_
_geom_hbond_atom_site_label_D
_geom_hbond_atom_site_label_H
_geom_hbond_atom_site_label_A
_geom_hbond_site_symmetry_A
_geom_hbond_angle_DHA
_geom_hbond_distance_DH
_geom_hbond_distance_HA
_geom_hbond_distance_DA
_geom_hbond_publ_flag
C103 H1031 O30 3_474 160.65(12) 0.933 2.439 3.333(5) yes
C115 H1151 O20 3_675 145.62(12) 0.940 2.402 3.222(5) yes
C8 H81 O20 2_576 142.70(9) 0.931 2.432 3.223(5) yes
N11 H111 N1 . 121.1(15) 0.857 2.355 2.892(5) yes
O29 H291 N111 . 169(4) 0.833 1.817 2.639(5) yes
O21 H211 N101 . 176(5) 0.855 1.785 2.639(5) yes
